data_2018623
loop_
_publ_author_name
'Bojarska, Joanna'
'Maniukiewicz, Waldemar'
'Siero\'n, Les\/law'
'Fruzi\'nski, Andrzej'
'Kopczacki, Piotr'
'Walczy\'nski, Krzysztof'
'Remko, Milan'

_publ_section_title
;
 Novel pseudopolymorph of the active metabolite of perindopril
;
_journal_coeditor_code FG3257
_journal_issue 9
_journal_name_full 'Acta Crystallographica Section C'
_journal_page_first o341
_journal_page_last o343
_journal_paper_doi 10.1107/S0108270112032349
_journal_volume 68
_journal_year 2012
_chemical_formula_iupac 'C17 H28 N2 O5 , 0.5C2 H6 O S'
_chemical_formula_moiety 'C17 H28 N2 O5, 0.5(C2 H6 O S)'
_chemical_formula_sum 'C18 H31 N2 O5.5 S0.5'
_chemical_formula_weight 379.49
_chemical_name_systematic
;
(1<i>S</i>)-2-((<i>S</i>)-{1-[(2<i>S</i>,3a<i>S</i>,7a<i>S</i>)-2-
carboxyoctahydro-1<i>H</i>-indol-1-yl]-1-oxopropan-2-yl}azaniumyl)pentanoate
dimethyl sulfoxide hemisolvate
;
_space_group_IT_number 19
_symmetry_cell_setting orthorhombic
_symmetry_space_group_name_Hall 'P 2ac 2ab'
_symmetry_space_group_name_H-M 'P 21 21 21'
_atom_sites_solution_hydrogens geom
_atom_sites_solution_primary direct
_atom_sites_solution_secondary difmap
_cell_angle_alpha 90
_cell_angle_beta 90
_cell_angle_gamma 90
_cell_formula_units_Z 8
_cell_length_a 10.3504(7)
_cell_length_b 16.0908(11)
_cell_length_c 24.4828(16)
_cell_measurement_reflns_used 9715
_cell_measurement_temperature 100(2)
_cell_measurement_theta_max 71.43
_cell_measurement_theta_min 4.54
_cell_volume 4077.5(5)
_computing_cell_refinement 'SAINT-Plus (Bruker, 2008)'
_computing_data_collection 'APEX2 (Bruker, 2005)'
_computing_data_reduction 'SAINT-Plus (Bruker, 2008)'
_computing_molecular_graphics
;
PLATON (Spek, 2009) and Mercury (Macrae <i>et al.</i>, 2008)
;
_computing_publication_material 'PLATON (Spek, 2009)'
_computing_structure_refinement 'SHELXL97 (Sheldrick, 2008)'
_computing_structure_solution 'SHELXS97 (Sheldrick, 2008)'
_diffrn_ambient_temperature 100(2)
_diffrn_detector_area_resol_mean 18.4
_diffrn_measured_fraction_theta_full 1.000
_diffrn_measured_fraction_theta_max 1.000
_diffrn_measurement_device_type 'Bruker SMART APEXII CCD area-detector'
_diffrn_measurement_method \w
_diffrn_radiation_monochromator graphite
_diffrn_radiation_source '30W microsource with MonoCap capillary'
_diffrn_radiation_type CuK\a
_diffrn_radiation_wavelength 1.54178
_diffrn_reflns_av_R_equivalents 0.0302
_diffrn_reflns_av_sigmaI/netI 0.0144
_diffrn_reflns_limit_h_max 12
_diffrn_reflns_limit_h_min -12
_diffrn_reflns_limit_k_max 19
_diffrn_reflns_limit_k_min -19
_diffrn_reflns_limit_l_max 29
_diffrn_reflns_limit_l_min -29
_diffrn_reflns_number 71530
_diffrn_reflns_reduction_process
;
;
_diffrn_reflns_theta_full 67.98
_diffrn_reflns_theta_max 67.98
_diffrn_reflns_theta_min 3.29
_exptl_absorpt_coefficient_mu 1.205
_exptl_absorpt_correction_T_max 0.835
_exptl_absorpt_correction_T_min 0.680
_exptl_absorpt_correction_type multi-scan
_exptl_absorpt_process_details '(SADABS; Sheldrick, 2003)'
_exptl_crystal_colour colourless
_exptl_crystal_density_diffrn 1.236
_exptl_crystal_density_method 'not measured'
_exptl_crystal_description plate
_exptl_crystal_F_000 1640
_exptl_crystal_size_max 0.40
_exptl_crystal_size_mid 0.30
_exptl_crystal_size_min 0.15
_refine_diff_density_max 0.289
_refine_diff_density_min -0.201
_refine_ls_abs_structure_details 'Flack (1983), <b>with how many Friedel pairs?</b>'
_refine_ls_abs_structure_Flack 0.028(11)
_refine_ls_extinction_method none
_refine_ls_goodness_of_fit_ref 1.036
_refine_ls_hydrogen_treatment mixed
_refine_ls_matrix_type full
_refine_ls_number_parameters 499
_refine_ls_number_reflns 7427
_refine_ls_number_restraints 0
_refine_ls_restrained_S_all 1.036
_refine_ls_R_factor_all 0.0269
_refine_ls_R_factor_gt 0.0268
_refine_ls_shift/su_max 0.001
_refine_ls_shift/su_mean 0.000
_refine_ls_structure_factor_coef Fsqd
_refine_ls_weighting_details 'calc w = 1/[\s^2^(Fo^2^)+(0.0421P)^2^+0.9247P] where P=(Fo^2^+2Fc^2^)/3'
_refine_ls_weighting_scheme calc
_refine_ls_wR_factor_gt 0.0701
_refine_ls_wR_factor_ref 0.0702
_reflns_number_gt 7382
_reflns_number_total 7427
_reflns_threshold_expression I>2\s(I)
_cod_data_source_file fg3257.cif
_cod_data_source_block I
_cod_database_code 2018623
_cod_database_fobs_code 2018623

loop_
_symmetry_equiv_pos_site_id
_symmetry_equiv_pos_as_xyz
1 x,y,z
2 1/2-x,-y,1/2+z
3 1/2+x,1/2-y,-z
4 -x,1/2+y,1/2-z

loop_
_atom_site_aniso_label
_atom_site_aniso_U_11
_atom_site_aniso_U_22
_atom_site_aniso_U_33
_atom_site_aniso_U_12
_atom_site_aniso_U_13
_atom_site_aniso_U_23
O1A 0.0417(6) 0.0174(5) 0.0281(5) -0.0044(4) 0.0080(5) -0.0004(4)
O2A 0.0336(5) 0.0176(5) 0.0254(5) 0.0003(4) -0.0075(4) 0.0010(4)
O3A 0.0256(5) 0.0168(4) 0.0230(5) -0.0020(4) -0.0007(4) -0.0012(4)
O4A 0.0235(5) 0.0234(5) 0.0340(5) 0.0034(4) -0.0013(4) -0.0025(4)
O5A 0.0283(5) 0.0188(4) 0.0221(5) 0.0003(4) 0.0041(4) -0.0027(4)
N1A 0.0205(5) 0.0150(5) 0.0202(5) 0.0002(4) 0.0019(4) -0.0013(4)
N2A 0.0240(6) 0.0139(5) 0.0169(5) -0.0002(4) -0.0003(4) 0.0015(4)
C1A 0.0193(6) 0.0192(6) 0.0197(6) -0.0026(5) 0.0001(5) -0.0001(5)
C2A 0.0284(7) 0.0189(6) 0.0205(6) -0.0007(5) -0.0037(5) 0.0015(5)
C3A 0.0174(6) 0.0188(7) 0.0255(7) 0.0010(5) -0.0004(5) 0.0017(5)
C4A 0.0251(7) 0.0175(6) 0.0254(7) 0.0027(5) -0.0005(6) 0.0030(5)
C5A 0.0262(7) 0.0196(6) 0.0225(7) -0.0020(5) 0.0049(5) 0.0015(5)
C6A 0.0232(7) 0.0247(7) 0.0247(7) -0.0068(6) 0.0021(5) -0.0013(6)
C7A 0.0212(6) 0.0230(7) 0.0215(6) -0.0013(5) -0.0021(5) 0.0016(5)
C8A 0.0199(6) 0.0141(6) 0.0215(6) 0.0008(5) 0.0034(5) -0.0002(5)
C9A 0.0222(6) 0.0183(6) 0.0252(7) 0.0027(5) 0.0037(5) -0.0007(5)
C10A 0.0239(7) 0.0195(6) 0.0199(6) 0.0000(5) 0.0028(5) 0.0022(5)
C11A 0.0237(7) 0.0162(6) 0.0187(6) 0.0003(5) -0.0022(5) 0.0009(5)
C12A 0.0259(7) 0.0221(7) 0.0270(7) -0.0021(5) -0.0002(6) 0.0033(6)
C13A 0.0283(7) 0.0365(8) 0.0261(7) -0.0035(6) -0.0006(6) 0.0000(6)
C14A 0.0368(9) 0.0666(12) 0.0395(9) -0.0113(9) 0.0120(8) -0.0100(9)
C15A 0.0233(7) 0.0158(6) 0.0185(6) -0.0039(5) 0.0049(5) 0.0036(5)
C16A 0.0271(7) 0.0371(8) 0.0316(8) 0.0055(6) -0.0003(6) 0.0031(6)
C17A 0.0234(6) 0.0161(6) 0.0158(6) -0.0002(5) 0.0031(5) -0.0012(5)
O1B 0.0325(5) 0.0200(5) 0.0213(5) 0.0053(4) 0.0020(4) 0.0024(4)
O2B 0.0406(6) 0.0184(5) 0.0314(5) -0.0030(4) -0.0150(5) 0.0034(4)
O3B 0.0306(5) 0.0187(5) 0.0192(4) -0.0007(4) -0.0051(4) 0.0028(4)
O4B 0.0216(5) 0.0293(5) 0.0317(5) -0.0034(4) 0.0011(4) 0.0042(4)
O5B 0.0285(5) 0.0344(6) 0.0194(5) -0.0043(4) 0.0043(4) 0.0017(4)
N1B 0.0196(5) 0.0181(5) 0.0167(5) 0.0001(4) 0.0016(4) -0.0005(4)
N2B 0.0280(6) 0.0124(5) 0.0150(5) 0.0031(4) 0.0024(4) 0.0016(4)
C1B 0.0183(6) 0.0222(7) 0.0175(6) -0.0002(5) -0.0003(5) -0.0025(5)
C2B 0.0284(7) 0.0213(7) 0.0227(7) -0.0036(6) 0.0009(6) -0.0047(5)
C3B 0.0192(6) 0.0196(7) 0.0264(7) -0.0020(5) 0.0030(5) -0.0021(5)
C4B 0.0312(7) 0.0178(6) 0.0310(7) -0.0002(6) 0.0029(6) -0.0036(5)
C5B 0.0300(7) 0.0228(7) 0.0381(8) 0.0078(6) 0.0047(6) -0.0039(6)
C6B 0.0215(7) 0.0254(7) 0.0367(8) 0.0059(6) 0.0003(6) -0.0002(6)
C7B 0.0207(6) 0.0215(7) 0.0286(7) -0.0002(5) 0.0003(6) -0.0010(5)
C8B 0.0201(6) 0.0156(6) 0.0200(6) 0.0005(5) 0.0035(5) 0.0004(5)
C9B 0.0183(6) 0.0183(6) 0.0197(6) -0.0009(5) 0.0036(5) 0.0010(5)
C10B 0.0239(6) 0.0159(6) 0.0194(6) 0.0028(5) 0.0018(5) -0.0011(5)
C11B 0.0226(6) 0.0194(6) 0.0210(6) 0.0015(5) 0.0015(5) 0.0038(5)
C12B 0.0292(7) 0.0211(7) 0.0295(7) 0.0023(6) 0.0017(6) 0.0019(6)
C13B 0.0253(8) 0.0350(8) 0.0422(9) 0.0019(6) 0.0015(7) -0.0048(7)
C14B 0.0291(8) 0.0518(12) 0.0674(13) 0.0071(8) 0.0099(8) -0.0146(10)
C15B 0.0197(6) 0.0182(6) 0.0225(6) 0.0026(5) 0.0037(5) -0.0014(5)
C16B 0.0293(7) 0.0284(7) 0.0248(7) -0.0036(6) 0.0005(6) -0.0039(6)
C17B 0.0257(6) 0.0152(6) 0.0162(6) 0.0024(5) 0.0032(5) 0.0009(5)
S1S 0.0490(2) 0.0204(2) 0.0254(2) 0.0019(2) -0.0118(2) -0.00540(10)
O1S 0.0446(6) 0.0162(5) 0.0227(5) 0.0009(4) -0.0051(4) -0.0009(4)
C1S 0.0400(9) 0.0282(8) 0.0442(9) 0.0023(7) 0.0102(8) -0.0111(7)
C2S 0.0387(9) 0.0338(9) 0.0847(15) -0.0119(8) 0.0198(10) -0.0296(10)

loop_
_atom_site_type_symbol
_atom_site_label
_atom_site_fract_x
_atom_site_fract_y
_atom_site_fract_z
_atom_site_U_iso_or_equiv
_atom_site_thermal_displace_type
_atom_site_calc_flag
_atom_site_refinement_flags
_atom_site_occupancy
O O1A 1.03014(11) 0.18251(6) 0.08716(4) 0.0291(3) Uani d . 1.000
O O2A 0.80045(10) 0.46198(6) 0.11033(4) 0.0255(3) Uani d . 1.000
O O3A 0.96995(10) 0.46208(6) 0.16696(4) 0.0218(3) Uani d . 1.000
O O4A 1.28173(10) 0.17863(6) -0.00249(4) 0.0270(3) Uani d . 1.000
O O5A 1.13075(10) 0.12794(6) -0.05920(4) 0.0231(3) Uani d . 1.000
N N1A 1.09829(11) 0.29425(7) 0.03878(4) 0.0186(3) Uani d . 1.000
N N2A 0.98014(11) 0.29298(7) 0.17363(4) 0.0183(3) Uani d . 1.000
C C1A 1.07950(13) 0.25090(8) -0.01339(5) 0.0194(3) Uani d . 1.000
C C2A 1.10385(14) 0.31879(8) -0.05670(5) 0.0226(4) Uani d . 1.000
C C3A 1.07694(13) 0.39985(8) -0.02629(6) 0.0206(4) Uani d . 1.000
C C4A 1.13110(13) 0.47780(8) -0.05383(6) 0.0227(4) Uani d . 1.000
C C5A 1.27712(13) 0.48653(8) -0.04729(6) 0.0228(4) Uani d . 1.000
C C6A 1.31235(13) 0.48381(9) 0.01324(6) 0.0242(4) Uani d . 1.000
C C7A 1.27535(13) 0.39921(8) 0.03662(5) 0.0219(4) Uani d . 1.000
C C8A 1.13025(13) 0.38344(8) 0.03115(5) 0.0185(3) Uani d . 1.000
C C9A 1.07198(13) 0.25420(8) 0.08533(6) 0.0219(4) Uani d . 1.000
C C10A 1.09941(13) 0.29981(8) 0.13888(5) 0.0211(4) Uani d . 1.000
C C11A 0.86286(13) 0.33255(8) 0.14805(5) 0.0195(4) Uani d . 1.000
C C12A 0.74049(14) 0.31176(9) 0.18026(6) 0.0250(4) Uani d . 1.000
C C13A 0.72543(15) 0.35684(10) 0.23466(6) 0.0303(4) Uani d . 1.000
C C14A 0.59370(18) 0.33723(14) 0.26007(8) 0.0476(6) Uani d . 1.000
C C15A 1.17555(13) 0.18115(8) -0.02238(5) 0.0192(4) Uani d . 1.000
C C16A 1.21299(15) 0.25891(10) 0.16777(6) 0.0319(4) Uani d . 1.000
C C17A 0.88036(13) 0.42726(8) 0.14086(5) 0.0184(3) Uani d . 1.000
O O1B 0.96570(10) 0.12118(6) 0.44781(4) 0.0246(3) Uani d . 1.000
O O2B 1.18563(11) 0.32385(6) 0.33960(4) 0.0301(3) Uani d . 1.000
O O3B 1.03004(10) 0.28479(6) 0.28259(4) 0.0228(3) Uani d . 1.000
O O4B 0.71588(9) 0.19251(7) 0.52240(4) 0.0275(3) Uani d . 1.000
O O5B 0.86247(10) 0.20701(7) 0.58912(4) 0.0274(3) Uani d . 1.000
N N1B 0.89488(11) 0.25451(7) 0.44605(4) 0.0181(3) Uani d . 1.000
N N2B 0.99902(11) 0.13592(7) 0.33210(5) 0.0185(3) Uani d . 1.000
C C1B 0.91490(13) 0.26547(8) 0.50490(5) 0.0193(4) Uani d . 1.000
C C2B 0.89045(14) 0.35889(8) 0.51447(6) 0.0241(4) Uani d . 1.000
C C3B 0.91514(13) 0.39754(8) 0.45841(6) 0.0217(4) Uani d . 1.000
C C4B 0.86326(14) 0.48565(8) 0.45019(6) 0.0267(4) Uani d . 1.000
C C5B 0.71757(15) 0.48979(9) 0.44062(7) 0.0303(4) Uani d . 1.000
C C6B 0.67570(14) 0.42949(9) 0.39591(6) 0.0279(4) Uani d . 1.000
C C7B 0.71221(13) 0.34078(8) 0.41173(6) 0.0236(4) Uani d . 1.000
C C8B 0.85830(12) 0.33317(8) 0.41901(5) 0.0186(3) Uani d . 1.000
C C9B 0.92176(12) 0.18083(8) 0.42288(5) 0.0188(3) Uani d . 1.000
C C10B 0.88685(13) 0.17203(8) 0.36248(5) 0.0197(3) Uani d . 1.000
C C11B 1.12511(14) 0.18023(8) 0.33804(5) 0.0210(3) Uani d . 1.000
C C12B 1.22102(14) 0.13182(9) 0.30184(6) 0.0266(4) Uani d . 1.000
C C13B 1.35855(15) 0.16495(10) 0.30157(7) 0.0342(5) Uani d . 1.000
C C14B 1.44372(17) 0.11066(13) 0.26491(9) 0.0494(6) Uani d . 1.000
C C15B 0.81958(13) 0.21552(8) 0.53841(5) 0.0201(3) Uani d . 1.000
C C16B 0.76990(15) 0.11493(9) 0.35671(6) 0.0275(4) Uani d . 1.000
C C17B 1.11211(13) 0.27146(7) 0.31868(5) 0.0190(3) Uani d . 1.000
S S1S 0.88079(4) 0.05813(2) 0.187270(10) 0.03160(10) Uani d . 1.000
O O1S 0.90813(11) 0.13526(6) 0.22131(4) 0.0278(3) Uani d . 1.000
C C1S 1.01876(17) -0.00629(10) 0.19497(7) 0.0375(5) Uani d . 1.000
C C2S 0.77414(18) -0.00566(12) 0.22695(10) 0.0524(7) Uani d . 1.000
H H2NA 0.9647(18) 0.2390(12) 0.1817(7) 0.034(5) Uiso d . 1.000
H H1A 0.98910 0.22950 -0.01630 0.0230 Uiso c R 1.000
H H2NB 0.9961(16) 0.3175(11) 0.2059(7) 0.023(4) Uiso d . 1.000
H H2A 1.04470 0.31220 -0.08820 0.0270 Uiso c R 1.000
H H2B 1.19420 0.31690 -0.07000 0.0270 Uiso c R 1.000
H H5OA 1.199(2) 0.0949(14) -0.0707(8) 0.048(6) Uiso d . 1.000
H H3A 0.98110 0.40650 -0.02330 0.0250 Uiso c R 1.000
H H4A 1.10980 0.47610 -0.09320 0.0270 Uiso c R 1.000
H H4B 1.08860 0.52740 -0.03800 0.0270 Uiso c R 1.000
H H5A 1.32130 0.44080 -0.06680 0.0270 Uiso c R 1.000
H H5B 1.30610 0.53980 -0.06330 0.0270 Uiso c R 1.000
H H6A 1.40630 0.49310 0.01780 0.0290 Uiso c R 1.000
H H6B 1.26580 0.52830 0.03310 0.0290 Uiso c R 1.000
H H7A 1.32340 0.35510 0.01710 0.0260 Uiso c R 1.000
H H7B 1.30010 0.39680 0.07570 0.0260 Uiso c R 1.000
H H8A 1.08210 0.41780 0.05850 0.0220 Uiso c R 1.000
H H10A 1.11920 0.35960 0.13140 0.0250 Uiso c R 1.000
H H11A 0.85270 0.30800 0.11080 0.0230 Uiso c R 1.000
H H12A 0.66470 0.32490 0.15720 0.0300 Uiso c R 1.000
H H12B 0.73930 0.25120 0.18730 0.0300 Uiso c R 1.000
H H13A 0.73330 0.41750 0.22880 0.0360 Uiso c R 1.000
H H13B 0.79500 0.33930 0.25990 0.0360 Uiso c R 1.000
H H14A 0.52500 0.35410 0.23490 0.0710 Uiso c R 1.000
H H14B 0.58450 0.36760 0.29450 0.0710 Uiso c R 1.000
H H14C 0.58730 0.27740 0.26710 0.0710 Uiso c R 1.000
H H16A 1.22700 0.28590 0.20320 0.0480 Uiso c R 1.000
H H16B 1.29080 0.26460 0.14530 0.0480 Uiso c R 1.000
H H16C 1.19430 0.19980 0.17350 0.0480 Uiso c R 1.000
H H1B 1.00560 0.25060 0.51510 0.0230 Uiso c R 1.000
H H2C 0.80060 0.36900 0.52660 0.0290 Uiso c R 1.000
H H2D 0.95070 0.38150 0.54210 0.0290 Uiso c R 1.000
H H3B 1.01070 0.39910 0.45250 0.0260 Uiso c R 1.000
H H2NC 1.0070(18) 0.0844(12) 0.3401(7) 0.029(4) Uiso d . 1.000
H H4C 0.90780 0.51100 0.41850 0.0320 Uiso c R 1.000
H H4D 0.88470 0.51920 0.48280 0.0320 Uiso c R 1.000
H H2ND 0.9786(17) 0.1364(11) 0.2969(8) 0.023(4) Uiso d . 1.000
H H5C 0.69330 0.54710 0.43000 0.0360 Uiso c R 1.000
H H5D 0.67180 0.47610 0.47500 0.0360 Uiso c R 1.000
H H5OB 0.803(2) 0.1953(14) 0.6081(9) 0.051(6) Uiso d . 1.000
H H6C 0.58110 0.43330 0.39060 0.0330 Uiso c R 1.000
H H6D 0.71830 0.44450 0.36110 0.0330 Uiso c R 1.000
H H7C 0.68300 0.30190 0.38290 0.0280 Uiso c R 1.000
H H7D 0.66830 0.32550 0.44620 0.0280 Uiso c R 1.000
H H8B 0.90210 0.33740 0.38270 0.0220 Uiso c R 1.000
H H10B 0.86560 0.22800 0.34710 0.0240 Uiso c R 1.000
H H11B 1.15410 0.17860 0.37700 0.0250 Uiso c R 1.000
H H12C 1.22290 0.07330 0.31430 0.0320 Uiso c R 1.000
H H12D 1.18810 0.13210 0.26390 0.0320 Uiso c R 1.000
H H13C 1.39330 0.16500 0.33920 0.0410 Uiso c R 1.000
H H13D 1.35900 0.22290 0.28790 0.0410 Uiso c R 1.000
H H14D 1.44150 0.05310 0.27800 0.0740 Uiso c R 1.000
H H14E 1.53280 0.13130 0.26600 0.0740 Uiso c R 1.000
H H14F 1.41140 0.11290 0.22730 0.0740 Uiso c R 1.000
H H16D 0.74410 0.11210 0.31820 0.0410 Uiso c R 1.000
H H16E 0.69820 0.13690 0.37850 0.0410 Uiso c R 1.000
H H16F 0.79230 0.05910 0.36970 0.0410 Uiso c R 1.000
H H1S1 1.09370 0.02070 0.17820 0.0560 Uiso c R 1.000
H H1S2 1.00310 -0.05980 0.17710 0.0560 Uiso c R 1.000
H H1S3 1.03560 -0.01530 0.23390 0.0560 Uiso c R 1.000
H H2S1 0.81140 -0.01460 0.26330 0.0790 Uiso c R 1.000
H H2S2 0.76250 -0.05930 0.20870 0.0790 Uiso c R 1.000
H H2S3 0.69030 0.02210 0.23050 0.0790 Uiso c R 1.000

loop_
_atom_type_symbol
_atom_type_description
_atom_type_scat_dispersion_real
_atom_type_scat_dispersion_imag
_atom_type_scat_source
C C 0.0181 0.0091 ' International Tables Vol C Tables 4.2.6.8 and 6.1.1.4'
H H 0.0000 0.0000 ' International Tables Vol C Tables 4.2.6.8 and 6.1.1.4'
N N 0.0311 0.0180 ' International Tables Vol C Tables 4.2.6.8 and 6.1.1.4'
O O 0.0492 0.0322 ' International Tables Vol C Tables 4.2.6.8 and 6.1.1.4'
S S 0.3331 0.5567 ' International Tables Vol C Tables 4.2.6.8 and 6.1.1.4'

loop_
_geom_angle_atom_site_label_1
_geom_angle_atom_site_label_2
_geom_angle_atom_site_label_3
_geom_angle
_geom_angle_publ_flag
C1S S1S C2S 95.94(8) no
O1S S1S C1S 105.58(7) no
O1S S1S C2S 106.54(8) no
C15A O5A H5OA 108.1(13) no
C15B O5B H5OB 108.2(16) no
C1A N1A C8A 112.29(9) no
C1A N1A C9A 119.04(11) no
C8A N1A C9A 128.20(11) no
C10A N2A C11A 113.29(9) no
C10A N2A H2NA 109.8(12) no
C11A N2A H2NA 110.7(12) no
C11A N2A H2NB 109.2(11) no
C10A N2A H2NB 108.3(11) no
H2NA N2A H2NB 105.2(16) no
C1B N1B C9B 119.46(11) no
C8B N1B C9B 128.30(10) no
C1B N1B C8B 111.93(10) no
C10B N2B C11B 116.36(10) no
C11B N2B H2NC 110.8(12) no
C11B N2B H2ND 107.4(12) no
C10B N2B H2ND 107.1(12) no
C10B N2B H2NC 109.7(12) no
H2NC N2B H2ND 104.7(16) no
C2A C1A C15A 108.50(10) no
N1A C1A C2A 103.88(10) no
N1A C1A C15A 113.04(10) no
C1A C2A C3A 103.87(10) no
C2A C3A C4A 114.73(12) no
C2A C3A C8A 103.55(10) no
C4A C3A C8A 114.41(11) no
C3A C4A C5A 113.07(11) no
C4A C5A C6A 109.61(11) no
C5A C6A C7A 109.26(11) no
C6A C7A C8A 111.21(11) no
N1A C8A C7A 111.61(11) no
C3A C8A C7A 113.90(11) no
N1A C8A C3A 101.63(10) no
O1A C9A C10A 118.89(12) no
O1A C9A N1A 123.60(13) no
N1A C9A C10A 117.49(11) no
C9A C10A C16A 109.54(11) no
N2A C10A C16A 109.86(10) no
N2A C10A C9A 107.32(10) no
N2A C11A C17A 111.70(10) no
C12A C11A C17A 111.82(11) no
N2A C11A C12A 111.13(10) no
C11A C12A C13A 115.54(12) no
C12A C13A C14A 110.36(13) no
O5A C15A C1A 110.32(11) no
O4A C15A O5A 124.93(12) no
O4A C15A C1A 124.45(12) no
O2A C17A O3A 126.44(12) no
O3A C17A C11A 117.90(11) no
O2A C17A C11A 115.63(11) no
C15A C1A H1A 110.00 no
C2A C1A H1A 110.00 no
N1A C1A H1A 110.00 no
C1A C2A H2B 111.00 no
C3A C2A H2A 111.00 no
C3A C2A H2B 111.00 no
H2A C2A H2B 109.00 no
C1A C2A H2A 111.00 no
C2A C3A H3A 108.00 no
C8A C3A H3A 108.00 no
C4A C3A H3A 108.00 no
C5A C4A H4A 109.00 no
H4A C4A H4B 108.00 no
C3A C4A H4B 109.00 no
C3A C4A H4A 109.00 no
C5A C4A H4B 109.00 no
H5A C5A H5B 108.00 no
C6A C5A H5B 110.00 no
C4A C5A H5A 110.00 no
C4A C5A H5B 110.00 no
C6A C5A H5A 110.00 no
C5A C6A H6B 110.00 no
C7A C6A H6A 110.00 no
C5A C6A H6A 110.00 no
H6A C6A H6B 108.00 no
C7A C6A H6B 110.00 no
C8A C7A H7A 109.00 no
H7A C7A H7B 108.00 no
C6A C7A H7B 109.00 no
C6A C7A H7A 109.00 no
C8A C7A H7B 109.00 no
N1A C8A H8A 110.00 no
C7A C8A H8A 110.00 no
C3A C8A H8A 110.00 no
N2A C10A H10A 110.00 no
C9A C10A H10A 110.00 no
C16A C10A H10A 110.00 no
C17A C11A H11A 107.00 no
N2A C11A H11A 107.00 no
C12A C11A H11A 107.00 no
C13A C12A H12B 108.00 no
H12A C12A H12B 107.00 no
C11A C12A H12B 108.00 no
C13A C12A H12A 108.00 no
C11A C12A H12A 108.00 no
C12A C13A H13B 110.00 no
C12A C13A H13A 110.00 no
C14A C13A H13B 110.00 no
H13A C13A H13B 108.00 no
C14A C13A H13A 110.00 no
C13A C14A H14C 110.00 no
H14A C14A H14B 109.00 no
C13A C14A H14A 109.00 no
C13A C14A H14B 109.00 no
H14B C14A H14C 109.00 no
H14A C14A H14C 109.00 no
H16B C16A H16C 109.00 no
H16A C16A H16C 109.00 no
C10A C16A H16A 109.00 no
C10A C16A H16B 109.00 no
H16A C16A H16B 109.00 no
C10A C16A H16C 109.00 no
N1B C1B C2B 104.08(10) no
N1B C1B C15B 112.12(11) no
C2B C1B C15B 109.16(11) no
C1B C2B C3B 103.46(11) no
C2B C3B C4B 115.89(12) no
C2B C3B C8B 103.06(10) no
C4B C3B C8B 114.13(11) no
C3B C4B C5B 114.03(11) no
C4B C5B C6B 111.27(12) no
C5B C6B C7B 110.02(12) no
C6B C7B C8B 110.46(11) no
N1B C8B C7B 112.00(10) no
N1B C8B C3B 101.45(10) no
C3B C8B C7B 113.53(11) no
O1B C9B C10B 119.81(11) no
O1B C9B N1B 123.92(12) no
N1B C9B C10B 116.18(11) no
N2B C10B C16B 109.61(11) no
C9B C10B C16B 109.44(11) no
N2B C10B C9B 109.48(10) no
N2B C11B C17B 110.28(11) no
C12B C11B C17B 111.03(11) no
N2B C11B C12B 105.39(10) no
C11B C12B C13B 115.36(12) no
C12B C13B C14B 109.97(13) no
O4B C15B C1B 124.69(12) no
O5B C15B C1B 110.13(11) no
O4B C15B O5B 124.96(12) no
O3B C17B C11B 116.11(11) no
O2B C17B O3B 126.32(11) no
O2B C17B C11B 117.55(11) no
C2B C1B H1B 110.00 no
N1B C1B H1B 110.00 no
C15B C1B H1B 110.00 no
C3B C2B H2C 111.00 no
C1B C2B H2D 111.00 no
C1B C2B H2C 111.00 no
C3B C2B H2D 111.00 no
H2C C2B H2D 109.00 no
C2B C3B H3B 108.00 no
C4B C3B H3B 108.00 no
C8B C3B H3B 108.00 no
C3B C4B H4D 109.00 no
H4C C4B H4D 108.00 no
C5B C4B H4C 109.00 no
C5B C4B H4D 109.00 no
C3B C4B H4C 109.00 no
C6B C5B H5D 109.00 no
H5C C5B H5D 108.00 no
C4B C5B H5C 109.00 no
C4B C5B H5D 109.00 no
C6B C5B H5C 109.00 no
C5B C6B H6C 110.00 no
C5B C6B H6D 110.00 no
C7B C6B H6C 110.00 no
C7B C6B H6D 110.00 no
H6C C6B H6D 108.00 no
C6B C7B H7D 110.00 no
H7C C7B H7D 108.00 no
C8B C7B H7C 110.00 no
C8B C7B H7D 110.00 no
C6B C7B H7C 110.00 no
C7B C8B H8B 110.00 no
C3B C8B H8B 110.00 no
N1B C8B H8B 110.00 no
C16B C10B H10B 109.00 no
C9B C10B H10B 109.00 no
N2B C10B H10B 109.00 no
N2B C11B H11B 110.00 no
C12B C11B H11B 110.00 no
C17B C11B H11B 110.00 no
C13B C12B H12D 108.00 no
H12C C12B H12D 107.00 no
C11B C12B H12D 108.00 no
C13B C12B H12C 108.00 no
C11B C12B H12C 108.00 no
C12B C13B H13C 110.00 no
C12B C13B H13D 110.00 no
H13C C13B H13D 108.00 no
C14B C13B H13C 110.00 no
C14B C13B H13D 110.00 no
C13B C14B H14E 109.00 no
H14D C14B H14F 109.00 no
C13B C14B H14F 109.00 no
H14D C14B H14E 109.00 no
C13B C14B H14D 109.00 no
H14E C14B H14F 110.00 no
C10B C16B H16F 110.00 no
H16D C16B H16F 109.00 no
H16E C16B H16F 109.00 no
H16D C16B H16E 110.00 no
C10B C16B H16D 109.00 no
C10B C16B H16E 109.00 no
S1S C1S H1S1 110.00 no
S1S C1S H1S2 109.00 no
S1S C1S H1S3 109.00 no
H1S1 C1S H1S2 109.00 no
H1S1 C1S H1S3 109.00 no
H1S2 C1S H1S3 110.00 no
S1S C2S H2S1 109.00 no
S1S C2S H2S2 109.00 no
S1S C2S H2S3 109.00 no
H2S1 C2S H2S2 109.00 no
H2S1 C2S H2S3 110.00 no
H2S2 C2S H2S3 109.00 no

loop_
_geom_bond_atom_site_label_1
_geom_bond_atom_site_label_2
_geom_bond_distance
_geom_bond_publ_flag
S1S C2S 1.793(2) no
S1S O1S 1.5215(10) no
S1S C1S 1.7746(18) no
O1A C9A 1.2330(16) no
O2A C17A 1.2470(16) no
O3A C17A 1.2578(16) no
O4A C15A 1.2027(17) no
O5A C15A 1.3269(16) no
O5A H5OA 0.93(2) no
O1B C9B 1.2250(16) no
O2B C17B 1.2458(16) no
O3B C17B 1.2443(16) no
O4B C15B 1.2012(16) no
O5B C15B 1.3256(16) no
O5B H5OB 0.79(2) no
N1A C8A 1.4846(17) no
N1A C1A 1.4683(16) no
N1A C9A 1.3373(18) no
N2A C11A 1.5070(17) no
N2A C10A 1.5033(17) no
N2A H2NA 0.905(19) no
N2A H2NB 0.898(17) no
N1B C1B 1.4663(16) no
N1B C9B 1.3434(17) no
N1B C8B 1.4777(17) no
N2B C10B 1.4963(18) no
N2B C11B 1.4942(18) no
N2B H2ND 0.887(19) no
N2B H2NC 0.856(19) no
C1A C2A 1.5431(18) no
C1A C15A 1.5154(19) no
C2A C3A 1.5275(19) no
C3A C8A 1.5336(19) no
C3A C4A 1.5304(19) no
C4A C5A 1.5263(19) no
C5A C6A 1.527(2) no
C6A C7A 1.5256(19) no
C7A C8A 1.5290(19) no
C9A C10A 1.5291(19) no
C10A C16A 1.522(2) no
C11A C17A 1.5448(18) no
C11A C12A 1.529(2) no
C12A C13A 1.525(2) no
C13A C14A 1.532(2) no
C1A H1A 1.0000 no
C2A H2B 0.9900 no
C2A H2A 0.9900 no
C3A H3A 1.0000 no
C4A H4B 0.9900 no
C4A H4A 0.9900 no
C5A H5B 0.9900 no
C5A H5A 0.9900 no
C6A H6B 0.9900 no
C6A H6A 0.9900 no
C7A H7B 0.9900 no
C7A H7A 0.9900 no
C8A H8A 1.0000 no
C10A H10A 1.0000 no
C11A H11A 1.0000 no
C12A H12B 0.9900 no
C12A H12A 0.9900 no
C13A H13A 0.9900 no
C13A H13B 0.9900 no
C14A H14B 0.9800 no
C14A H14A 0.9800 no
C14A H14C 0.9800 no
C16A H16C 0.9800 no
C16A H16B 0.9800 no
C16A H16A 0.9800 no
C1B C15B 1.5141(18) no
C1B C2B 1.5423(18) no
C2B C3B 1.528(2) no
C3B C8B 1.5328(19) no
C3B C4B 1.5293(18) no
C4B C5B 1.528(2) no
C5B C6B 1.526(2) no
C6B C7B 1.527(2) no
C7B C8B 1.5275(18) no
C9B C10B 1.5288(17) no
C10B C16B 1.526(2) no
C11B C12B 1.542(2) no
C11B C17B 1.5485(17) no
C12B C13B 1.520(2) no
C13B C14B 1.532(3) no
C1B H1B 1.0000 no
C2B H2C 0.9900 no
C2B H2D 0.9900 no
C3B H3B 1.0000 no
C4B H4D 0.9900 no
C4B H4C 0.9900 no
C5B H5C 0.9900 no
C5B H5D 0.9900 no
C6B H6C 0.9900 no
C6B H6D 0.9900 no
C7B H7D 0.9900 no
C7B H7C 0.9900 no
C8B H8B 1.0000 no
C10B H10B 1.0000 no
C11B H11B 1.0000 no
C12B H12C 0.9900 no
C12B H12D 0.9900 no
C13B H13C 0.9900 no
C13B H13D 0.9900 no
C14B H14F 0.9800 no
C14B H14D 0.9800 no
C14B H14E 0.9800 no
C16B H16D 0.9800 no
C16B H16E 0.9800 no
C16B H16F 0.9800 no
C1S H1S1 0.9800 no
C1S H1S2 0.9800 no
C1S H1S3 0.9800 no
C2S H2S1 0.9800 no
C2S H2S2 0.9800 no
C2S H2S3 0.9800 no

loop_
_geom_hbond_atom_site_label_D
_geom_hbond_atom_site_label_H
_geom_hbond_atom_site_label_A
_geom_hbond_site_symmetry_A
_geom_hbond_distance_DH
_geom_hbond_distance_HA
_geom_hbond_distance_DA
_geom_hbond_angle_DHA
_geom_hbond_publ_flag
N2A H2NA O1S . 0.905(19) 2.017(19) 2.8912(15) 161.9(16) yes
N2A H2NB O3B . 0.898(17) 1.981(17) 2.7204(14) 138.5(15) yes
O5A H5OA O2A 3_555 0.93(2) 1.70(2) 2.5972(14) 162.4(19) yes
N2B H2NC O3A 4_745 0.856(19) 1.990(19) 2.8157(15) 161.8(16) yes
N2B H2ND O1S . 0.887(19) 1.989(19) 2.8710(16) 172.2(17) yes
O5B H5OB O2B 3_456 0.79(2) 1.79(2) 2.5773(15) 170(2) yes
C1B H1B O4B 3_556 1.0000 2.5300 3.2571(17) 129.00 no
C3A H3A O4A 3_455 1.0000 2.5600 3.3805(17) 140.00 no
C4B H4D O5A 4_755 0.9900 2.5700 3.5169(17) 161.00 no
C1S H1S3 O3A 4_745 0.9800 2.4600 3.420(2) 168.00 no
C10A H10A O3A . 1.0000 2.4200 3.0143(16) 117.00 no
C10B H10B O3B . 1.0000 2.5000 3.0519(16) 115.00 no
C2S H2S2 O2B 4_745 0.9800 2.2900 3.218(2) 159.00 no
C12A H12A O5A 3_455 0.9900 2.5400 3.3191(18) 135.00 no
C12B H12C O2A 4_745 0.9900 2.5800 3.4845(18) 151.00 no

loop_
_geom_torsion_atom_site_label_1
_geom_torsion_atom_site_label_2
_geom_torsion_atom_site_label_3
_geom_torsion_atom_site_label_4
_geom_torsion
_geom_torsion_publ_flag
C8A N1A C1A C2A 0.85(14) no
C9A N1A C1A C2A 173.69(12) no
C8A N1A C1A C15A 118.25(12) no
C9A N1A C1A C15A -68.91(15) no
C9A N1A C8A C7A 88.24(16) no
C1A N1A C9A O1A -1.3(2) no
C8A N1A C9A O1A 170.23(13) no
C1A N1A C9A C10A 176.89(11) no
C1A N1A C8A C3A 22.03(13) no
C9A N1A C8A C3A -149.99(13) no
C1A N1A C8A C7A -99.73(12) no
C8A N1A C9A C10A -11.6(2) no
C11A N2A C10A C9A -61.32(13) no
C10A N2A C11A C12A 170.73(10) no
C10A N2A C11A C17A -63.63(13) no
C11A N2A C10A C16A 179.66(11) no
C9B N1B C1B C2B 173.21(11) no
C8B N1B C1B C15B 116.98(12) no
C9B N1B C1B C15B -68.94(15) no
C8B N1B C9B O1B 171.23(12) no
C1B N1B C9B C10B 174.67(11) no
C8B N1B C9B C10B -12.33(19) no
C1B N1B C8B C3B 24.39(13) no
C1B N1B C8B C7B -97.02(13) no
C9B N1B C8B C7B 89.55(15) no
C1B N1B C9B O1B -1.77(19) no
C8B N1B C1B C2B -0.87(14) no
C9B N1B C8B C3B -149.04(13) no
C11B N2B C10B C16B -174.36(11) no
C10B N2B C11B C12B -178.55(11) no
C10B N2B C11B C17B -58.64(14) no
C11B N2B C10B C9B -54.31(14) no
C15A C1A C2A C3A -144.21(11) no
N1A C1A C15A O5A 159.42(11) no
C2A C1A C15A O4A 88.05(15) no
N1A C1A C2A C3A -23.70(13) no
N1A C1A C15A O4A -26.61(18) no
C2A C1A C15A O5A -85.93(13) no
C1A C2A C3A C8A 37.43(13) no
C1A C2A C3A C4A 162.82(11) no
C2A C3A C4A C5A -75.11(15) no
C2A C3A C8A C7A 84.21(13) no
C4A C3A C8A N1A -161.54(11) no
C2A C3A C8A N1A -35.96(12) no
C4A C3A C8A C7A -41.38(15) no
C8A C3A C4A C5A 44.39(16) no
C3A C4A C5A C6A -55.15(15) no
C4A C5A C6A C7A 63.12(14) no
C5A C6A C7A C8A -60.44(14) no
C6A C7A C8A N1A 163.84(10) no
C6A C7A C8A C3A 49.46(14) no
N1A C9A C10A N2A 130.27(12) no
N1A C9A C10A C16A -110.51(14) no
O1A C9A C10A N2A -51.42(16) no
O1A C9A C10A C16A 67.80(16) no
N2A C11A C12A C13A 73.78(15) no
C17A C11A C12A C13A -51.79(16) no
N2A C11A C17A O2A 165.97(11) no
N2A C11A C17A O3A -15.88(16) no
C12A C11A C17A O2A -68.77(15) no
C12A C11A C17A O3A 109.37(14) no
C11A C12A C13A C14A 174.49(13) no
C2B C1B C15B O4B 91.23(16) no
C2B C1B C15B O5B -83.55(13) no
C15B C1B C2B C3B -143.16(11) no
N1B C1B C15B O4B -23.56(18) no
N1B C1B C2B C3B -23.28(13) no
N1B C1B C15B O5B 161.66(11) no
C1B C2B C3B C8B 38.26(13) no
C1B C2B C3B C4B 163.66(11) no
C4B C3B C8B N1B -164.47(11) no
C8B C3B C4B C5B 42.71(17) no
C2B C3B C8B N1B -37.95(12) no
C2B C3B C4B C5B -76.82(16) no
C4B C3B C8B C7B -44.14(16) no
C2B C3B C8B C7B 82.39(13) no
C3B C4B C5B C6B -50.34(17) no
C4B C5B C6B C7B 59.21(16) no
C5B C6B C7B C8B -60.49(15) no
C6B C7B C8B N1B 167.19(11) no
C6B C7B C8B C3B 53.02(15) no
O1B C9B C10B C16B 68.75(15) no
N1B C9B C10B N2B 132.01(12) no
N1B C9B C10B C16B -107.84(13) no
O1B C9B C10B N2B -51.40(16) no
N2B C11B C12B C13B -179.38(12) no
C17B C11B C12B C13B 61.22(16) no
N2B C11B C17B O2B 152.26(12) no
N2B C11B C17B O3B -29.14(15) no
C12B C11B C17B O2B -91.31(14) no
C12B C11B C17B O3B 87.30(15) no
C11B C12B C13B C14B 179.11(13) no

loop_
_cod_related_entry_id
_cod_related_entry_database
_cod_related_entry_code
1 ChemSpider 30654388
